data_7709620
loop_
_publ_author_name
'Savastano, Matteo'
'Bazzicalupi, Carla'
'Bianchi, Antonio'

_publ_section_title
;
 Novel Cyclen-Polyiodide Complexes: A Reappraisal of I-I Covalent and
 Secondary Bond Limits
;
_journal_name_full 'Dalton Transactions'
_journal_paper_doi 10.1039/D2DT00185C
_journal_year 2022
_chemical_formula_sum 'C8 H22 I4 N4'
_chemical_formula_weight 681.89
_space_group_crystal_system monoclinic
_space_group_IT_number 14
_space_group_name_Hall '-P 2ybc'
_space_group_name_H-M_alt 'P 1 21/c 1'
_atom_sites_solution_hydrogens mixed
_atom_sites_solution_primary direct
_atom_sites_solution_secondary difmap
_audit_creation_method SHELXL-2014/7
_audit_update_record
;
2022-01-17 deposited with the CCDC.	2022-02-28 downloaded from the CCDC.
;
_cell_angle_alpha 90
_cell_angle_beta 94.860(1)
_cell_angle_gamma 90
_cell_formula_units_Z 4
_cell_length_a 9.5774(3)
_cell_length_b 14.6567(5)
_cell_length_c 13.1889(5)
_cell_measurement_reflns_used 9983
_cell_measurement_temperature 100
_cell_measurement_theta_max 36.35
_cell_measurement_theta_min 2.55
_cell_volume 1844.71(11)
_computing_cell_refinement 'Bruker SAINT'
_computing_data_collection 'Bruker APEX2'
_computing_data_reduction 'Bruker SAINT'
_computing_molecular_graphics 'Mercury 3.10.1'
_computing_publication_material 'SHELXL-2014 (Sheldrick 2014)'
_computing_structure_refinement 'SHELXL-2014 (Sheldrick 2014)'
_computing_structure_solution 'SHELXS-97 (Sheldrick 2008)'
_diffrn_ambient_temperature 100
_diffrn_measured_fraction_theta_full 0.994
_diffrn_measured_fraction_theta_max 0.997
_diffrn_measurement_device_type 'Bruker APEX-II CCD'
_diffrn_measurement_method '\f and \w scans'
_diffrn_radiation_type MoK\a
_diffrn_radiation_wavelength 0.71073
_diffrn_reflns_av_R_equivalents 0.0832
_diffrn_reflns_av_unetI/netI 0.0518
_diffrn_reflns_Laue_measured_fraction_full 0.994
_diffrn_reflns_Laue_measured_fraction_max 0.997
_diffrn_reflns_limit_h_max 15
_diffrn_reflns_limit_h_min -15
_diffrn_reflns_limit_k_max 24
_diffrn_reflns_limit_k_min -24
_diffrn_reflns_limit_l_max 21
_diffrn_reflns_limit_l_min -22
_diffrn_reflns_number 54776
_diffrn_reflns_point_group_measured_fraction_full 0.994
_diffrn_reflns_point_group_measured_fraction_max 0.997
_diffrn_reflns_theta_full 25.242
_diffrn_reflns_theta_max 36.364
_diffrn_reflns_theta_min 2.081
_exptl_absorpt_coefficient_mu 6.745
_exptl_absorpt_correction_T_max 0.7471
_exptl_absorpt_correction_T_min 0.1793
_exptl_absorpt_correction_type multi-scan
_exptl_absorpt_process_details 'Bruker SADABS'
_exptl_crystal_colour reddish-brown
_exptl_crystal_density_diffrn 2.455
_exptl_crystal_description prismatic
_exptl_crystal_F_000 1240
_exptl_crystal_size_max 0.3
_exptl_crystal_size_mid 0.2
_exptl_crystal_size_min 0.15
_refine_diff_density_max 2.652
_refine_diff_density_min -2.294
_refine_diff_density_rms 0.277
_refine_ls_extinction_method none
_refine_ls_goodness_of_fit_ref 1.132
_refine_ls_hydrogen_treatment mixed
_refine_ls_matrix_type full
_refine_ls_number_parameters 161
_refine_ls_number_reflns 8943
_refine_ls_number_restraints 0
_refine_ls_restrained_S_all 1.132
_refine_ls_R_factor_all 0.0541
_refine_ls_R_factor_gt 0.0432
_refine_ls_shift/su_max 0.072
_refine_ls_shift/su_mean 0.007
_refine_ls_structure_factor_coef Fsqd
_refine_ls_weighting_details 'w=1/[\s^2^(Fo^2^)+(0.0206P)^2^+9.1876P] where P=(Fo^2^+2Fc^2^)/3'
_refine_ls_weighting_scheme calc
_refine_ls_wR_factor_gt 0.0942
_refine_ls_wR_factor_ref 0.0986
_reflns_Friedel_coverage 0.000
_reflns_number_gt 7642
_reflns_number_total 8943
_reflns_threshold_expression 'I > 2\s(I)'
_cod_data_source_file d2dt00185c2.cif
_cod_data_source_block shelx_CCDC1
_cod_original_cell_volume 1844.7(1)
_cod_original_sg_symbol_H-M 'P 21/c'
_cod_database_code 7709620
_shelx_shelxl_version_number 2014/7
_shelx_space_group_comment
;
The symmetry employed for this shelxl refinement is uniquely defined
by the following loop, which should always be used as a source of
symmetry information in preference to the above space-group names.
They are only intended as comments.
;

loop_
_space_group_symop_operation_xyz
'x, y, z'
'-x, y+1/2, -z+1/2'
'-x, -y, -z'
'x, -y-1/2, z-1/2'

loop_
_atom_site_label
_atom_site_type_symbol
_atom_site_fract_x
_atom_site_fract_y
_atom_site_fract_z
_atom_site_U_iso_or_equiv
_atom_site_adp_type
_atom_site_occupancy
_atom_site_site_symmetry_order
_atom_site_calc_flag
_atom_site_refinement_flags_posn
_atom_site_refinement_flags_adp
_atom_site_refinement_flags_occupancy
_atom_site_disorder_assembly
_atom_site_disorder_group
I2 I 0.47837(3) 0.15112(2) 0.49156(2) 0.01444(5) Uani 1 1 d . . . . .
I3 I 0.77461(3) 0.10563(2) 0.52010(2) 0.01949(6) Uani 1 1 d . . . . .
I4 I 0.75879(2) 0.43133(2) 0.42374(2) 0.01671(5) Uani 1 1 d . . . . .
I1 I 0.17943(3) 0.19862(2) 0.46397(2) 0.02078(6) Uani 1 1 d . . . . .
N1 N 0.4623(3) 0.5469(2) 0.3307(2) 0.0137(5) Uani 1 1 d . . . . .
C1 C 0.5049(4) 0.6429(3) 0.3134(3) 0.0168(6) Uani 1 1 d . . . . .
H1A H 0.5790 0.6440 0.2654 0.020 Uiso 1 1 calc R U . . .
H1B H 0.5439 0.6700 0.3785 0.020 Uiso 1 1 calc R U . . .
C2 C 0.3805(4) 0.6991(3) 0.2702(3) 0.0151(6) Uani 1 1 d . . . . .
H2A H 0.4025 0.7650 0.2771 0.018 Uiso 1 1 calc R U . . .
H2B H 0.3598 0.6852 0.1971 0.018 Uiso 1 1 calc R U . . .
N2 N 0.2586(3) 0.6773(2) 0.3257(2) 0.0128(5) Uani 1 1 d . . . . .
C3 C 0.1262(4) 0.7088(3) 0.2753(3) 0.0185(7) Uani 1 1 d . . . . .
H3A H 0.1226 0.6952 0.2016 0.022 Uiso 1 1 calc R U . . .
H3B H 0.1175 0.7756 0.2838 0.022 Uiso 1 1 calc R U . . .
C4 C 0.0064(4) 0.6605(3) 0.3221(3) 0.0197(7) Uani 1 1 d . . . . .
H4A H -0.0047 0.6863 0.3904 0.024 Uiso 1 1 calc R U . . .
H4B H -0.0820 0.6708 0.2791 0.024 Uiso 1 1 calc R U . . .
N3 N 0.0345(3) 0.5600(2) 0.3313(3) 0.0160(6) Uani 1 1 d . . . . .
C5 C 0.0465(4) 0.5104(3) 0.2344(3) 0.0199(7) Uani 1 1 d . . . . .
H5A H 0.1106 0.5435 0.1922 0.024 Uiso 1 1 calc R U . . .
H5B H -0.0465 0.5062 0.1958 0.024 Uiso 1 1 calc R U . . .
C6 C 0.1033(4) 0.4150(3) 0.2590(3) 0.0210(7) Uani 1 1 d . . . . .
H6A H 0.0343 0.3805 0.2956 0.025 Uiso 1 1 calc R U . . .
H6B H 0.1164 0.3823 0.1948 0.025 Uiso 1 1 calc R U . . .
N4 N 0.2366(4) 0.4185(2) 0.3214(3) 0.0166(6) Uani 1 1 d . . . . .
C8 C 0.4295(4) 0.4896(3) 0.2376(3) 0.0154(6) Uani 1 1 d . . . . .
H8A H 0.5165 0.4764 0.2048 0.018 Uiso 1 1 calc R U . . .
H8B H 0.3644 0.5227 0.1881 0.018 Uiso 1 1 calc R U . . .
C7 C 0.3628(4) 0.4014(3) 0.2689(3) 0.0166(6) Uani 1 1 d . . . . .
H7A H 0.3380 0.3637 0.2077 0.020 Uiso 1 1 calc R U . . .
H7B H 0.4311 0.3667 0.3145 0.020 Uiso 1 1 calc R U . . .
H3 H 0.238(6) 0.392(4) 0.382(5) 0.018(6) Uiso 1 1 d . . . . .
H1 H 0.375(6) 0.549(4) 0.374(5) 0.018(6) Uiso 1 1 d . . . . .
H4 H -0.029(6) 0.533(4) 0.363(5) 0.018(6) Uiso 1 1 d . . . . .
H5 H 0.268(6) 0.698(4) 0.385(5) 0.018(6) Uiso 1 1 d . . . . .
H2 H 0.541(6) 0.509(4) 0.371(4) 0.018(6) Uiso 1 1 d . . . . .

loop_
_atom_site_aniso_label
_atom_site_aniso_U_11
_atom_site_aniso_U_22
_atom_site_aniso_U_33
_atom_site_aniso_U_23
_atom_site_aniso_U_13
_atom_site_aniso_U_12
I2 0.02231(11) 0.01331(10) 0.00810(9) -0.00107(7) 0.00363(7) 0.00031(8)
I3 0.02152(12) 0.02190(12) 0.01426(10) -0.00347(8) -0.00305(8) 0.00361(9)
I4 0.01359(10) 0.02422(12) 0.01203(10) 0.00359(8) -0.00054(7) 0.00014(8)
I1 0.02208(12) 0.02293(13) 0.01762(11) 0.00191(9) 0.00339(9) 0.00520(9)
N1 0.0126(12) 0.0142(13) 0.0140(13) -0.0004(10) 0.0000(10) 0.0029(9)
C1 0.0181(16) 0.0157(16) 0.0167(16) -0.0015(12) 0.0014(12) -0.0016(12)
C2 0.0194(16) 0.0144(15) 0.0116(14) 0.0026(11) 0.0027(11) -0.0008(12)
N2 0.0142(13) 0.0138(13) 0.0099(12) -0.0007(10) -0.0009(9) 0.0006(10)
C3 0.0192(17) 0.0187(17) 0.0172(16) 0.0019(13) -0.0007(13) 0.0060(13)
C4 0.0182(17) 0.0236(19) 0.0171(17) -0.0012(14) 0.0013(13) 0.0045(13)
N3 0.0147(13) 0.0215(15) 0.0120(13) -0.0011(11) 0.0022(10) -0.0012(11)
C5 0.0185(17) 0.029(2) 0.0117(15) -0.0074(14) 0.0008(12) -0.0033(14)
C6 0.0212(18) 0.0227(19) 0.0193(18) -0.0070(14) 0.0032(13) -0.0080(14)
N4 0.0217(15) 0.0134(13) 0.0154(14) -0.0031(11) 0.0063(11) -0.0034(11)
C8 0.0172(15) 0.0178(16) 0.0111(14) -0.0015(12) 0.0014(11) -0.0018(12)
C7 0.0215(17) 0.0129(15) 0.0159(15) -0.0020(12) 0.0045(12) -0.0001(12)

loop_
_atom_type_symbol
_atom_type_description
_atom_type_scat_dispersion_real
_atom_type_scat_dispersion_imag
_atom_type_scat_source
C C 0.0033 0.0016 'International Tables Vol C Tables 4.2.6.8 and 6.1.1.4'
H H 0.0000 0.0000 'International Tables Vol C Tables 4.2.6.8 and 6.1.1.4'
I I -0.4742 1.8119 'International Tables Vol C Tables 4.2.6.8 and 6.1.1.4'
N N 0.0061 0.0033 'International Tables Vol C Tables 4.2.6.8 and 6.1.1.4'

loop_
_geom_angle_atom_site_label_1
_geom_angle_atom_site_label_2
_geom_angle_atom_site_label_3
_geom_angle
_geom_angle_site_symmetry_1
_geom_angle_site_symmetry_3
_geom_angle_publ_flag
I3 I2 I1 179.458(12) . . ?
C1 N1 C8 116.5(3) . . ?
N1 C1 C2 110.7(3) . . ?
N2 C2 C1 109.1(3) . . ?
C3 N2 C2 113.8(3) . . ?
N2 C3 C4 108.9(3) . . ?
N3 C4 C3 110.6(3) . . ?
C5 N3 C4 116.0(3) . . ?
N3 C5 C6 108.6(3) . . ?
N4 C6 C5 111.5(3) . . ?
C6 N4 C7 116.4(3) . . ?
N1 C8 C7 108.6(3) . . ?
N4 C7 C8 111.5(3) . . ?

loop_
_geom_bond_atom_site_label_1
_geom_bond_atom_site_label_2
_geom_bond_distance
_geom_bond_site_symmetry_2
_geom_bond_publ_flag
I2 I3 2.9078(4) . ?
I2 I1 2.9390(4) . ?
N1 C1 1.488(5) . ?
N1 C8 1.499(5) . ?
C1 C2 1.519(5) . ?
C2 N2 1.464(5) . ?
N2 C3 1.456(5) . ?
C3 C4 1.523(6) . ?
C4 N3 1.501(6) . ?
N3 C5 1.483(5) . ?
C5 C6 1.525(7) . ?
C6 N4 1.460(6) . ?
N4 C7 1.464(5) . ?
C8 C7 1.516(5) . ?
